data_2208605
loop_
_publ_author_name
'Andreas Fischer'

_publ_section_title
;
 Hexaaquairon(III) perchlorate trihydrate
;
_journal_coeditor_code HB2019
_journal_issue 4
_journal_name_full 'Acta Crystallographica Section E'
_journal_page_first i94
_journal_page_last i95
_journal_paper_doi 10.1107/S1600536806008555
_journal_volume 62
_journal_year 2006
_chemical_formula_iupac '[Fe (H2 O)6] (Cl O4)3, 3H2 O'
_chemical_formula_moiety 'Fe H12 O6 3+, 3Cl O4 -, 3H2 O'
_chemical_formula_sum 'Cl3 Fe H18 O21'
_chemical_formula_weight 516.329
_chemical_name_systematic
;
hexaaquairon(III) tris(perchlorate) trihydrate
;
_space_group_IT_number 167
_symmetry_cell_setting trigonal
_symmetry_space_group_name_Hall '-R 3 2"c'
_symmetry_space_group_name_H-M 'R -3 c :H'
_atom_sites_solution_primary direct
_atom_sites_solution_secondary difmap
_cell_angle_alpha 90.00
_cell_angle_beta 90.00
_cell_angle_gamma 120.00
_cell_formula_units_Z 6
_cell_length_a 16.047(2)
_cell_length_b 16.047(2)
_cell_length_c 11.3561(13)
_cell_measurement_reflns_used 44
_cell_measurement_temperature 250
_cell_measurement_theta_max 20.15
_cell_measurement_theta_min 9.24
_cell_volume 2532.5(5)
_computing_cell_refinement 'DIRAX/LSQ (Duisenberg <i>et al.</i>,  2003)'
_computing_data_collection 'COLLECT (Nonius, 1999)'
_computing_data_reduction 'EvalCCD (Duisenberg, 1992)'
_computing_molecular_graphics 'DIAMOND (Brandenburg, 2005)'
_computing_publication_material 'maXus (Mackay <i>et al.</i>,  1999)'
_computing_structure_refinement 'SHELXL97 (Sheldrick, 1997)'
_computing_structure_solution 'SHELXS97 (Sheldrick, 1997)'
_diffrn_measured_fraction_theta_full 0.986
_diffrn_measured_fraction_theta_max 0.986
_diffrn_measurement_device 'Bruker-Nonius KappaCCD'
_diffrn_measurement_method '\f and \w'
_diffrn_radiation_source 'fine-focus sealed tube'
_diffrn_radiation_type ' MoK\a'
_diffrn_reflns_av_R_equivalents 0.0436
_diffrn_reflns_av_sigmaI/netI 0.0165
_diffrn_reflns_limit_h_max 20
_diffrn_reflns_limit_h_min -16
_diffrn_reflns_limit_k_max 20
_diffrn_reflns_limit_k_min -20
_diffrn_reflns_limit_l_max 14
_diffrn_reflns_limit_l_min -14
_diffrn_reflns_number 8799
_diffrn_reflns_theta_full 27.54
_diffrn_reflns_theta_max 27.54
_diffrn_reflns_theta_min 4.64
_diffrn_standards_number 0
_exptl_absorpt_coefficient_mu 1.473
_exptl_absorpt_correction_type none
_exptl_crystal_colour Colourless
_exptl_crystal_density_diffrn 2.031
_exptl_crystal_density_method 'not measured'
_exptl_crystal_description Needle
_exptl_crystal_F_000 1578
_exptl_crystal_size_max 0.45
_exptl_crystal_size_mid 0.10
_exptl_crystal_size_min 0.09
_refine_diff_density_max 0.675
_refine_diff_density_min -0.429
_refine_ls_extinction_method none
_refine_ls_goodness_of_fit_ref 1.06
_refine_ls_hydrogen_treatment constr
_refine_ls_matrix_type full
_refine_ls_number_parameters 39
_refine_ls_number_reflns 652
_refine_ls_number_restraints 0
_refine_ls_restrained_S_all 1.06
_refine_ls_R_factor_all 0.055
_refine_ls_R_factor_gt 0.046
_refine_ls_shift/su_max 0.000
_refine_ls_shift/su_mean 0.000
_refine_ls_structure_factor_coef Fsqd
_refine_ls_weighting_details 'calc w=1/[\s^2^(Fo^2^)+(0.0447P)^2^+20.7174P] where P=(Fo^2^+2Fc^2^)/3'
_refine_ls_weighting_scheme calc
_refine_ls_wR_factor_gt 0.107
_refine_ls_wR_factor_ref 0.114
_reflns_number_gt 555
_reflns_number_total 652
_reflns_threshold_expression I>2\s(I)
_cod_data_source_file hb2019.cif
_cod_data_source_block I
_cod_depositor_comments
;
The following automatic conversions were performed:
'_symmetry_cell_setting' value 'Trigonal' changed to 'trigonal' according
to '/home/saulius/struct/CIF-dictionaries/cif_core.dic' dictionary named
'cif_core.dic' version 2.4.1 from 2010-06-29.

Automatic conversion script
Id: cif_fix_enum 1527 2010-12-29 10:47:43Z saulius 

The following automatic conversions were performed:

'_symmetry_cell_setting' value 'Trigonal' changed to 'trigonal'
according to /home/saulius/struct/CIF-dictionaries/cif_core.dic
dictionary named 'cif_core.dic' version 2.4.1 from 2010-06-29.

Automatic conversion script
Id: cif_fix_values 1715 2011-07-08 13:25:40Z adriana 
;
_cod_original_sg_symbol_H-M 'R -3 c'
_cod_database_code 2208605
_cod_database_fobs_code 2208605

loop_
_symmetry_equiv_pos_as_xyz
'x, y, z'
'-y, x-y, z'
'-x+y, -x, z'
'x-y, -y, -z+1/2'
'-x, -x+y, -z+1/2'
'y, x, -z+1/2'
'x+2/3, y+1/3, z+1/3'
'-y+2/3, x-y+1/3, z+1/3'
'-x+y+2/3, -x+1/3, z+1/3'
'x-y+2/3, -y+1/3, -z+5/6'
'-x+2/3, -x+y+1/3, -z+5/6'
'y+2/3, x+1/3, -z+5/6'
'x+1/3, y+2/3, z+2/3'
'-y+1/3, x-y+2/3, z+2/3'
'-x+y+1/3, -x+2/3, z+2/3'
'x-y+1/3, -y+2/3, -z+7/6'
'-x+1/3, -x+y+2/3, -z+7/6'
'y+1/3, x+2/3, -z+7/6'
'-x, -y, -z'
'y, -x+y, -z'
'x-y, x, -z'
'-x+y, y, z-1/2'
'x, x-y, z-1/2'
'-y, -x, z-1/2'
'-x+2/3, -y+1/3, -z+1/3'
'y+2/3, -x+y+1/3, -z+1/3'
'x-y+2/3, x+1/3, -z+1/3'
'-x+y+2/3, y+1/3, z-1/6'
'x+2/3, x-y+1/3, z-1/6'
'-y+2/3, -x+1/3, z-1/6'
'-x+1/3, -y+2/3, -z+2/3'
'y+1/3, -x+y+2/3, -z+2/3'
'x-y+1/3, x+2/3, -z+2/3'
'-x+y+1/3, y+2/3, z+1/6'
'x+1/3, x-y+2/3, z+1/6'
'-y+1/3, -x+2/3, z+1/6'

loop_
_atom_site_type_symbol
_atom_site_label
_atom_site_fract_x
_atom_site_fract_y
_atom_site_fract_z
_atom_site_U_iso_or_equiv
_atom_site_adp_type
_atom_site_calc_flag
_atom_site_refinement_flags
_atom_site_occupancy
Fe Fe1 0.0000 0.0000 0.0000 0.0241(3) Uani d S 1
Cl Cl1 0.25203(7) 0.3333 0.0833 0.0443(4) Uani d S 1
O O4 0.1868 0.0000 0.2500 0.0336(7) Uani d S 1
O O1 0.11625(16) 0.07358(16) 0.0997(2) 0.0339(6) Uani d . 1
O O2 0.1873(3) 0.3021(4) 0.1797(5) 0.1152(19) Uani d . 1
O O3 0.2653(2) 0.2565(2) 0.0453(4) 0.0675(10) Uani d . 1
H H4 0.2420 0.0477 0.2931 0.040 Uiso d R 1
H H1A 0.1625 0.1328 0.0890 0.041 Uiso d R 1
H H1B 0.1406 0.0499 0.1414 0.041 Uiso d R 1

loop_
_atom_site_aniso_label
_atom_site_aniso_U_11
_atom_site_aniso_U_22
_atom_site_aniso_U_33
_atom_site_aniso_U_12
_atom_site_aniso_U_13
_atom_site_aniso_U_23
Fe1 0.0200(3) 0.0200(3) 0.0322(6) 0.010 0.000 0.000
Cl1 0.0220(4) 0.0266(6) 0.0859(10) 0.0133(3) 0.0034(3) 0.0068(6)
O4 0.0274(12) 0.0346(18) 0.0413(19) 0.0173(9) -0.0028(7) -0.0055(14)
O1 0.0275(12) 0.0228(11) 0.0461(13) 0.0085(9) -0.0102(10) -0.0006(9)
O2 0.068(3) 0.123(4) 0.167(5) 0.057(3) 0.069(3) 0.054(3)
O3 0.059(2) 0.0368(17) 0.104(3) 0.0218(15) -0.0059(18) -0.0167(17)

loop_
_atom_type_symbol
_atom_type_description
_atom_type_scat_dispersion_real
_atom_type_scat_dispersion_imag
_atom_type_scat_source
Cl Cl 0.1484 0.1585 'International Tables Vol C Tables 4.2.6.8 and 6.1.1.4'
Fe Fe 0.3463 0.8444 'International Tables Vol C Tables 4.2.6.8 and 6.1.1.4'
O O 0.0106 0.0060 'International Tables Vol C Tables 4.2.6.8 and 6.1.1.4'
H H 0.0000 0.0000 'International Tables Vol C Tables 4.2.6.8 and 6.1.1.4'

loop_
_diffrn_radiation_wavelength
0.71073

loop_
_geom_angle_atom_site_label_1
_geom_angle_atom_site_label_2
_geom_angle_atom_site_label_3
_geom_angle_site_symmetry_1
_geom_angle_site_symmetry_3
_geom_angle
_geom_angle_publ_flag
O1 Fe1 O1 20 2 180.0 n
O1 Fe1 O1 20 . 89.20(10) n
O1 Fe1 O1 2 . 90.80(10) n
O1 Fe1 O1 20 19 90.80(10) n
O1 Fe1 O1 2 19 89.20(10) n
O1 Fe1 O1 . 19 180.0 n
O1 Fe1 O1 20 21 90.80(10) n
O1 Fe1 O1 2 21 89.20(10) n
O1 Fe1 O1 . 21 89.20(10) n
O1 Fe1 O1 19 21 90.80(10) n
O1 Fe1 O1 20 3 89.20(10) n
O1 Fe1 O1 2 3 90.80(10) n
O1 Fe1 O1 . 3 90.80(10) n
O1 Fe1 O1 19 3 89.20(10) n
O1 Fe1 O1 21 3 180.0 n
O2 Cl1 O2 16_554 . 112.5(4) n
O2 Cl1 O3 16_554 . 108.7(3) n
O2 Cl1 O3 . . 109.2(3) n
O2 Cl1 O3 16_554 16_554 109.2(3) n
O2 Cl1 O3 . 16_554 108.7(3) n
O3 Cl1 O3 . 16_554 108.5(3) n
Fe1 O1 H1A . . 127.0 n
Fe1 O1 H1B . . 125.3 n
H1A O1 H1B . . 104.0 n

loop_
_geom_bond_atom_site_label_1
_geom_bond_atom_site_label_2
_geom_bond_site_symmetry_2
_geom_bond_distance
_geom_bond_publ_flag
Fe1 O1 20 1.988(2) n
Fe1 O1 2 1.988(2) n
Fe1 O1 . 1.988(2) n
Fe1 O1 19 1.988(2) n
Fe1 O1 21 1.988(2) n
Fe1 O1 3 1.988(2) n
Cl1 O2 16_554 1.417(4) n
Cl1 O2 . 1.417(4) n
Cl1 O3 . 1.419(3) n
Cl1 O3 16_554 1.419(3) n
O4 H4 . 0.9654 n
O1 H1A . 0.8732 n
O1 H1B . 0.8189 n

loop_
_geom_hbond_atom_site_label_D
_geom_hbond_atom_site_label_H
_geom_hbond_atom_site_label_A
_geom_hbond_site_symmetry_A
_geom_hbond_distance_DH
_geom_hbond_distance_HA
_geom_hbond_distance_DA
_geom_hbond_angle_DHA
_geom_hbond_publ_flag
O4 H4 O2 6 0.97 1.97 2.745(4) 136 y
O4 H4 O3 25 0.97 2.36 3.052(3) 128 y
O1 H1A O3 . 0.87 1.91 2.775(4) 172 y
O1 H1B O4 . 0.82 1.82 2.632(2) 173 y
